data_1534840
loop_
_publ_author_name
'Gutzmann, A.'
'Bensch, W.'

_publ_section_title
;
 Synthesis, crystal structure and optical properties of the new layered
 quaternary tantalum thiophosphate Rb4 Ta4 P4 S24 based on the
 interconnection of Ta2 S11 units by P S4 tetrahedra
;
_journal_name_full 'Solid State Sciences'
_journal_page_first 1271
_journal_page_last 1276
_journal_volume 5
_journal_year 2003
_chemical_formula_sum 'P4 Rb4 S24 Ta4'
_chemical_name_systematic 'Rb4 (Ta4 P4 S24)'
_space_group_IT_number 14
_symmetry_space_group_name_Hall '-P 2yn'
_symmetry_space_group_name_H-M 'P 1 21/n 1'
_cell_angle_alpha 90
_cell_angle_beta 106.81
_cell_angle_gamma 90
_cell_formula_units_Z 4
_cell_length_a 13.849
_cell_length_b 17.647
_cell_length_c 15.9
_cell_volume 3719.807
_citation_journal_id_ASTM SSSCFJ
_cod_data_source_file Gutzmann_SSSCFJ_2003_954.cif
_cod_data_source_block P4Rb4S24Ta4
_cod_original_sg_symbol_Hall '-P 2ybc (x-z,y,z)'
_cod_database_code 1534840

loop_
_symmetry_equiv_pos_as_xyz
x,y,z
-x+1/2,y+1/2,-z+1/2
-x,-y,-z
x-1/2,-y-1/2,z-1/2

loop_
_atom_site_label
_atom_site_type_symbol
_atom_site_fract_x
_atom_site_fract_y
_atom_site_fract_z
_atom_site_occupancy
_atom_site_U_iso_or_equiv
P4 P+5 0.25178 0.38985 0.54888 1 0.0
S23 S-2 0.3774 0.60537 0.94864 1 0.0
S14 S-2 0.18834 0.48904 0.83473 1 0.0
P2 P+5 0.30761 0.55978 0.83416 1 0.0
S18 S-2 0.07213 0.1652 0.08396 1 0.0
Rb2 Rb+1 -0.14189 0.32815 0.02505 1 0.0
S20 S-2 0.27993 0.25863 0.10706 1 0.0
S7 S-2 0.39153 0.48023 0.79064 1 0.0
S3 S-2 0.16672 0.10829 0.3183 1 0.0
Ta3 Ta+5 0.20798 0.213894 0.23109 1 0.0
S5 S-2 0.31984 0.28199 0.33288 1 0.0
S22 S-2 0.05084 0.46004 0.32923 1 0.0
S1 S-1 0.13565 0.28465 0.66467 1 0.0
Rb1 Rb+1 0.4901 0.51445 0.62635 1 0.0
Ta1 Ta+5 0.13534 0.22273 0.804537 1 0.0
S8 S-2 0.0003 0.15958 0.73713 1 0.0
S2 S-2 0.20405 0.13779 0.9361 1 0.0
Ta2 Ta+5 0.17042 0.378942 0.334364 1 0.0
P3 P+5 0.15919 0.21238 0.01534 1 0.0
Rb3 Rb+1 0.35224 0.4333 0.04497 1 0.0
S17 S-2 0.35739 0.34468 0.65395 1 0.0
Ta4 Ta+5 0.24904 0.386871 0.754772 1 0.0
S6 S-1 0.09736 0.33147 0.18191 1 0.0
S13 S-2 0.08471 0.29045 0.92564 1 0.0
S11 S-2 0.3065 0.44269 0.45869 1 0.0
S24 S-2 0.3902 0.0195 0.4133 1 0.0
S12 S-1 0.06927 0.35057 0.73822 1 0.0
S15 S-2 0.17085 0.45979 0.60463 1 0.0
S19 S-2 0.31653 0.30049 0.85941 1 0.0
S21 S-2 0.3259 0.11439 0.2158 1 0.0
S16 S-2 0.16703 0.30665 0.47061 1 0.0
S9 S-1 0.05702 0.26554 0.2726 1 0.0
Rb4 Rb+1 -0.05415 0.37328 0.49103 1 0.0
S10 S-2 0.26306 0.13713 0.76175 1 0.0
S4 S-2 0.28274 0.4483 0.25842 1 0.0
P1 P+5 0.2871 0.04381 0.30369 1 0.0
